data_4313760
loop_
_publ_author_name
'J. Scott McQueen'
'Noriharu Nagao'
'Todd Eberspacher'
'Z. W. Li'
'Henry Taube'

_publ_section_title
;
 Synthesis and Characterization of trans-[Os(en)2py(H)]2+ and Related
 Studies
;
_journal_name_full 'Inorganic Chemistry'
_journal_page_first 3815
_journal_page_last 3821
_journal_paper_doi 10.1021/ic030091b
_journal_volume 42
_journal_year 2003
_chemical_formula_sum 'C11 H23 F6 N5 O6 Os S2'
_chemical_formula_weight 689.66
_chemical_name_systematic
;
   ?
;
_space_group_IT_number 2
_symmetry_cell_setting triclinic
_symmetry_space_group_name_Hall '-P 1'
_symmetry_space_group_name_H-M 'P -1'
_atom_sites_solution_hydrogens geom
_atom_sites_solution_primary direct
_atom_sites_solution_secondary difmap
_audit_creation_method SHELXL
_cell_angle_alpha 94.6700(10)
_cell_angle_beta 111.5450(10)
_cell_angle_gamma 111.4460(10)
_cell_formula_units_Z 2
_cell_length_a 10.0245(3)
_cell_length_b 10.3111(3)
_cell_length_c 12.4820(3)
_cell_measurement_temperature 169(2)
_cell_volume 1081.73(5)
_computing_structure_refinement 'SHELXL-93 (Sheldrick, 1993)'
_computing_structure_solution 'SHELXS-86 (Sheldrick, 1990)'
_diffrn_ambient_temperature 169(2)
_diffrn_radiation_monochromator graphite
_diffrn_radiation_source 'fine-focus sealed tube'
_diffrn_radiation_type MoK\a
_diffrn_radiation_wavelength 0.71073
_diffrn_reflns_av_R_equivalents 0.0298
_diffrn_reflns_av_sigmaI/netI 0.0359
_diffrn_reflns_limit_h_max 12
_diffrn_reflns_limit_h_min -10
_diffrn_reflns_limit_k_max 5
_diffrn_reflns_limit_k_min -12
_diffrn_reflns_limit_l_max 14
_diffrn_reflns_limit_l_min -15
_diffrn_reflns_number 5918
_diffrn_reflns_theta_max 26.02
_diffrn_reflns_theta_min 1.81
_exptl_absorpt_coefficient_mu 6.177
_exptl_crystal_density_diffrn 2.117
_exptl_crystal_F_000 668
_refine_diff_density_max 1.352
_refine_diff_density_min -1.458
_refine_diff_density_rms 0.133
_refine_ls_extinction_method none
_refine_ls_goodness_of_fit_all 1.051
_refine_ls_goodness_of_fit_obs 1.057
_refine_ls_matrix_type full
_refine_ls_number_parameters 288
_refine_ls_number_reflns 3632
_refine_ls_number_restraints 0
_refine_ls_restrained_S_all 1.065
_refine_ls_restrained_S_obs 1.057
_refine_ls_R_factor_all 0.0275
_refine_ls_R_factor_obs 0.0253
_refine_ls_shift/esd_max -0.179
_refine_ls_shift/esd_mean 0.003
_refine_ls_structure_factor_coef Fsqd
_refine_ls_weighting_details 'w=1/[\s^2^(Fo^2^)+(0.0392P)^2^+1.2081P] where P=(Fo^2^+2Fc^2^)/3'
_refine_ls_weighting_scheme calc
_refine_ls_wR_factor_all 0.0657
_refine_ls_wR_factor_obs 0.0635
_reflns_number_observed 3502
_reflns_number_total 3676
_reflns_observed_criterion >2sigma(I)
_cod_data_source_file ic030091b_1.cif
_cod_data_source_block sma2
_cod_depositor_comments
;
The following automatic conversions were performed:

'_refine_ls_weighting_scheme' value 'calc
w=1/[\s^2^(Fo^2^)+(0.0392P)^2^+1.2081P] where P=(Fo^2^+2Fc^2^)/3' was
changed to 'calc'. New tag '_refine_ls_weighting_details' was
created. The value of the new tag was set to
'w=1/[\s^2^(Fo^2^)+(0.0392P)^2^+1.2081P] where P=(Fo^2^+2Fc^2^)/3'.

Automatic conversion script
Id: cif_fix_values 3143 2015-03-26 13:38:13Z robertas 
;
_cod_database_code 4313760

loop_
_symmetry_equiv_pos_as_xyz
'x, y, z'
'-x, -y, -z'

loop_
_atom_site_aniso_label
_atom_site_aniso_U_11
_atom_site_aniso_U_22
_atom_site_aniso_U_33
_atom_site_aniso_U_23
_atom_site_aniso_U_13
_atom_site_aniso_U_12
Os 0.01325(11) 0.01508(11) 0.01338(11) 0.00053(7) 0.00564(8) 0.00549(8)
N1P 0.015(2) 0.016(2) 0.018(2) 0.0032(15) 0.007(2) 0.004(2)
C1P 0.020(2) 0.023(2) 0.027(3) 0.003(2) 0.009(2) 0.009(2)
C2P 0.018(2) 0.035(3) 0.029(3) 0.011(2) 0.010(2) 0.011(2)
C3P 0.017(2) 0.030(3) 0.025(3) 0.007(2) 0.003(2) 0.003(2)
C4P 0.033(3) 0.018(2) 0.022(3) 0.001(2) 0.007(2) 0.004(2)
C5P 0.024(2) 0.019(2) 0.020(2) 0.003(2) 0.011(2) 0.006(2)
N1 0.023(2) 0.021(2) 0.016(2) 0.006(2) 0.009(2) 0.010(2)
N2 0.020(2) 0.020(2) 0.016(2) 0.001(2) 0.008(2) 0.007(2)
N3 0.019(2) 0.024(2) 0.016(2) 0.003(2) 0.008(2) 0.011(2)
N4 0.023(2) 0.019(2) 0.016(2) 0.002(2) 0.007(2) 0.008(2)
C1 0.027(3) 0.026(2) 0.032(3) 0.012(2) 0.019(2) 0.013(2)
C2 0.028(3) 0.036(3) 0.026(3) 0.014(2) 0.018(2) 0.014(2)
C3 0.022(2) 0.029(3) 0.024(3) 0.007(2) 0.014(2) 0.010(2)
C4 0.025(3) 0.020(2) 0.021(2) 0.006(2) 0.010(2) 0.007(2)
S1A 0.0189(6) 0.0205(5) 0.0228(6) -0.0004(5) 0.0084(5) 0.0093(5)
O1A 0.039(2) 0.052(2) 0.027(2) 0.013(2) 0.013(2) 0.033(2)
O2A 0.022(2) 0.034(2) 0.023(2) -0.0035(15) 0.0102(15) 0.009(2)
O3A 0.025(2) 0.028(2) 0.051(2) -0.005(2) 0.023(2) 0.005(2)
C1A 0.028(3) 0.025(3) 0.034(3) -0.005(2) 0.003(2) 0.011(2)
F1A 0.062(2) 0.052(2) 0.055(2) -0.007(2) 0.024(2) 0.037(2)
F2A 0.050(2) 0.025(2) 0.080(3) -0.006(2) 0.019(2) 0.002(2)
F3A 0.069(3) 0.056(2) 0.048(2) 0.016(2) 0.005(2) 0.044(2)
S1B 0.0220(6) 0.0204(5) 0.0172(6) 0.0013(4) 0.0080(5) 0.0099(5)
O1B 0.059(3) 0.023(2) 0.052(3) 0.010(2) 0.032(2) 0.016(2)
O2B 0.034(2) 0.066(3) 0.016(2) 0.007(2) 0.006(2) 0.029(2)
O3B 0.025(2) 0.028(2) 0.024(2) -0.0037(15) 0.0107(15) 0.013(2)
C1B 0.023(3) 0.034(3) 0.037(3) -0.006(2) 0.008(2) 0.013(2)
F1B 0.039(2) 0.047(2) 0.048(2) -0.003(2) 0.023(2) 0.026(2)
F2B 0.052(2) 0.036(2) 0.120(4) 0.004(2) 0.059(3) 0.007(2)
F3B 0.038(2) 0.131(4) 0.043(2) -0.018(2) -0.006(2) 0.053(3)

loop_
_atom_site_label
_atom_site_type_symbol
_atom_site_fract_x
_atom_site_fract_y
_atom_site_fract_z
_atom_site_U_iso_or_equiv
_atom_site_thermal_displace_type
_atom_site_occupancy
_atom_site_calc_flag
_atom_site_refinement_flags
_atom_site_disorder_group
Os Os 0.19195(2) -0.12164(2) -0.183704(14) 0.01430(8) Uani 1 d . .
H1 H 0.3520(65) -0.0432(61) -0.0619(53) 0.027(15) Uiso 1 d . .
H2 H 0.3535(84) -0.1065(80) -0.1095(69) 0.061(22) Uiso 1 d . .
N1P N -0.0429(4) -0.2152(4) -0.3231(3) 0.0174(8) Uani 1 d . .
C1P C -0.1486(6) -0.1616(5) -0.3249(4) 0.0241(10) Uani 1 d . .
H1PA H -0.1139(6) -0.0782(5) -0.2651(4) 0.029 Uiso 1 calc R .
C2P C -0.3032(6) -0.2221(5) -0.4089(5) 0.0269(11) Uani 1 d . .
H2PA H -0.3745(6) -0.1831(5) -0.4057(5) 0.032 Uiso 1 calc R .
C3P C -0.3527(6) -0.3397(5) -0.4974(5) 0.0281(11) Uani 1 d . .
H3PA H -0.4585(6) -0.3823(5) -0.5576(5) 0.034 Uiso 1 calc R .
C4P C -0.2475(6) -0.3956(5) -0.4980(5) 0.0284(11) Uani 1 d . .
H4PA H -0.2801(6) -0.4776(5) -0.5583(5) 0.034 Uiso 1 calc R .
C5P C -0.0940(6) -0.3312(5) -0.4101(4) 0.0214(10) Uani 1 d . .
H5PA H -0.0220(6) -0.3703(5) -0.4112(4) 0.026 Uiso 1 calc R .
N1 N 0.1701(5) -0.3301(4) -0.1571(3) 0.0192(8) Uani 1 d . .
H1C H 0.1235(5) -0.3950(4) -0.2295(3) 0.023 Uiso 1 calc R .
H1D H 0.2692(5) -0.3261(4) -0.1152(3) 0.023 Uiso 1 calc R .
N2 N 0.0862(5) -0.1386(4) -0.0608(3) 0.0195(8) Uani 1 d . .
H2C H 0.1324(5) -0.0516(4) -0.0064(3) 0.023 Uiso 1 calc R .
H2D H -0.0204(5) -0.1631(4) -0.1010(3) 0.023 Uiso 1 calc R .
N3 N 0.2749(5) -0.1151(4) -0.3190(3) 0.0193(8) Uani 1 d . .
H3C H 0.3453(5) -0.1563(4) -0.3037(3) 0.023 Uiso 1 calc R .
H3D H 0.1910(5) -0.1664(4) -0.3917(3) 0.023 Uiso 1 calc R .
N4 N 0.2173(5) 0.0869(4) -0.2099(3) 0.0200(8) Uani 1 d . .
H4C H 0.1263(5) 0.0967(4) -0.2194(3) 0.024 Uiso 1 calc R .
H4D H 0.3002(5) 0.1562(4) -0.1439(3) 0.024 Uiso 1 calc R .
C1 C 0.0727(6) -0.3782(5) -0.0906(5) 0.0253(11) Uani 1 d . .
H1A H 0.0961(6) -0.4520(5) -0.0515(5) 0.030 Uiso 1 calc R .
H1B H -0.0413(6) -0.4214(5) -0.1461(5) 0.030 Uiso 1 calc R .
C2 C 0.1103(6) -0.2507(5) 0.0013(5) 0.0276(11) Uani 1 d . .
H2A H 0.0395(6) -0.2790(5) 0.0418(5) 0.033 Uiso 1 calc R .
H2B H 0.2214(6) -0.2133(5) 0.0618(5) 0.033 Uiso 1 calc R .
C3 C 0.3542(6) 0.0366(5) -0.3216(4) 0.0238(10) Uani 1 d . .
H3A H 0.3688(6) 0.0411(5) -0.3957(4) 0.029 Uiso 1 calc R .
H3B H 0.4595(6) 0.0860(5) -0.2529(4) 0.029 Uiso 1 calc R .
C4 C 0.2475(6) 0.1078(5) -0.3158(4) 0.0229(10) Uani 1 d . .
H4A H 0.2995(6) 0.2118(5) -0.3104(4) 0.027 Uiso 1 calc R .
H4B H 0.1461(6) 0.0641(5) -0.3885(4) 0.027 Uiso 1 calc R .
S1A S 0.58732(14) -0.26257(12) -0.13004(11) 0.0210(2) Uani 1 d . .
O1A O 0.4802(4) -0.2742(4) -0.2484(3) 0.0354(9) Uani 1 d . .
O2A O 0.5274(4) -0.2564(4) -0.0414(3) 0.0274(8) Uani 1 d . .
O3A O 0.7505(4) -0.1631(4) -0.0928(4) 0.0357(9) Uani 1 d . .
C1A C 0.5951(6) -0.4361(5) -0.1401(5) 0.0334(12) Uani 1 d . .
F1A F 0.6503(5) -0.4589(4) -0.2194(3) 0.0536(10) Uani 1 d . .
F2A F 0.4526(4) -0.5418(3) -0.1748(4) 0.0599(11) Uani 1 d . .
F3A F 0.6889(5) -0.4451(4) -0.0369(3) 0.0590(11) Uani 1 d . .
S1B S 0.05459(14) -0.26627(12) -0.66264(10) 0.0199(2) Uani 1 d . .
O1B O 0.0134(5) -0.4033(4) -0.6343(4) 0.0426(10) Uani 1 d . .
O2B O -0.0320(4) -0.2699(5) -0.7838(3) 0.0378(9) Uani 1 d . .
O3B O 0.0741(4) -0.1513(4) -0.5759(3) 0.0263(7) Uani 1 d . .
C1B C 0.2556(6) -0.2154(6) -0.6487(5) 0.0338(13) Uani 1 d . .
F1B F 0.2651(4) -0.3116(4) -0.7205(3) 0.0419(8) Uani 1 d . .
F2B F 0.3077(5) -0.0906(4) -0.6781(5) 0.0667(13) Uani 1 d . .
F3B F 0.3538(4) -0.2012(6) -0.5389(4) 0.0754(15) Uani 1 d . .

loop_
_atom_type_symbol
_atom_type_description
_atom_type_scat_dispersion_real
_atom_type_scat_dispersion_imag
_atom_type_scat_source
C C 0.0033 0.0016 'International Tables Vol C Tables 4.2.6.8 and 6.1.1.4'
H H 0.0000 0.0000 'International Tables Vol C Tables 4.2.6.8 and 6.1.1.4'
N N 0.0061 0.0033 'International Tables Vol C Tables 4.2.6.8 and 6.1.1.4'
O O 0.0106 0.0060 'International Tables Vol C Tables 4.2.6.8 and 6.1.1.4'
F F 0.0171 0.0103 'International Tables Vol C Tables 4.2.6.8 and 6.1.1.4'
S S 0.1246 0.1234 'International Tables Vol C Tables 4.2.6.8 and 6.1.1.4'
Os Os -1.2165 7.6030 'International Tables Vol C Tables 4.2.6.8 and 6.1.1.4'

loop_
_geom_angle_atom_site_label_1
_geom_angle_atom_site_label_2
_geom_angle_atom_site_label_3
_geom_angle
_geom_angle_site_symmetry_1
_geom_angle_site_symmetry_3
_geom_angle_publ_flag
H2 Os H1 31.7(29) . . ?
H2 Os N1P 158.3(30) . . ?
H1 Os N1P 168.1(21) . . ?
H2 Os N3 81.9(30) . . ?
H1 Os N3 103.9(21) . . ?
N1P Os N3 87.30(15) . . ?
H2 Os N4 106.4(28) . . ?
H1 Os N4 88.0(20) . . ?
N1P Os N4 90.05(14) . . ?
N3 Os N4 79.87(15) . . ?
H2 Os N1 72.8(28) . . ?
H1 Os N1 91.5(20) . . ?
N1P Os N1 90.60(14) . . ?
N3 Os N1 99.58(14) . . ?
N4 Os N1 179.12(13) . . ?
H2 Os N2 103.0(30) . . ?
H1 Os N2 81.5(21) . . ?
N1P Os N2 87.31(14) . . ?
N3 Os N2 174.59(13) . . ?
N4 Os N2 100.56(14) . . ?
N1 Os N2 80.05(14) . . ?
C5P N1P C1P 117.2(4) . . ?
C5P N1P Os 122.0(3) . . ?
C1P N1P Os 120.8(3) . . ?
N1P C1P C2P 123.1(5) . . ?
C3P C2P C1P 118.7(5) . . ?
C2P C3P C4P 119.2(5) . . ?
C3P C4P C5P 119.3(5) . . ?
N1P C5P C4P 122.3(4) . . ?
C1 N1 Os 110.1(3) . . ?
C2 N2 Os 108.8(3) . . ?
C3 N3 Os 109.2(3) . . ?
C4 N4 Os 110.6(3) . . ?
N1 C1 C2 109.0(4) . . ?
N2 C2 C1 107.7(4) . . ?
N3 C3 C4 106.9(4) . . ?
N4 C4 C3 108.4(4) . . ?
O1A S1A O3A 115.5(3) . . ?
O1A S1A O2A 114.7(2) . . ?
O3A S1A O2A 114.7(2) . . ?
O1A S1A C1A 103.5(2) . . ?
O3A S1A C1A 102.9(2) . . ?
O2A S1A C1A 103.0(2) . . ?
F2A C1A F3A 107.9(5) . . ?
F2A C1A F1A 107.5(4) . . ?
F3A C1A F1A 107.6(4) . . ?
F2A C1A S1A 111.1(4) . . ?
F3A C1A S1A 111.7(4) . . ?
F1A C1A S1A 110.8(4) . . ?
O2B S1B O1B 115.0(3) . . ?
O2B S1B O3B 114.9(2) . . ?
O1B S1B O3B 114.7(2) . . ?
O2B S1B C1B 103.3(3) . . ?
O1B S1B C1B 103.8(3) . . ?
O3B S1B C1B 102.8(2) . . ?
F3B C1B F1B 107.5(4) . . ?
F3B C1B F2B 108.6(5) . . ?
F1B C1B F2B 106.3(5) . . ?
F3B C1B S1B 111.1(4) . . ?
F1B C1B S1B 112.6(4) . . ?
F2B C1B S1B 110.4(4) . . ?

loop_
_geom_bond_atom_site_label_1
_geom_bond_atom_site_label_2
_geom_bond_distance
_geom_bond_site_symmetry_2
_geom_bond_publ_flag
Os H2 1.48(7) . ?
Os H1 1.61(6) . ?
Os N1P 2.135(4) . ?
Os N3 2.135(4) . ?
Os N4 2.138(4) . ?
Os N1 2.146(4) . ?
Os N2 2.147(4) . ?
N1P C5P 1.343(6) . ?
N1P C1P 1.357(6) . ?
C1P C2P 1.373(7) . ?
C2P C3P 1.370(7) . ?
C3P C4P 1.377(8) . ?
C4P C5P 1.381(7) . ?
N1 C1 1.482(6) . ?
N2 C2 1.486(6) . ?
N3 C3 1.482(6) . ?
N4 C4 1.476(6) . ?
C1 C2 1.504(7) . ?
C3 C4 1.520(7) . ?
S1A O1A 1.437(4) . ?
S1A O3A 1.442(4) . ?
S1A O2A 1.447(4) . ?
S1A C1A 1.815(5) . ?
C1A F2A 1.321(6) . ?
C1A F3A 1.322(6) . ?
C1A F1A 1.343(7) . ?
S1B O2B 1.429(4) . ?
S1B O1B 1.433(4) . ?
S1B O3B 1.443(3) . ?
S1B C1B 1.822(5) . ?
C1B F3B 1.319(7) . ?
C1B F1B 1.336(6) . ?
C1B F2B 1.338(7) . ?
